data_7123135
loop_
_publ_author_name
'Shi, Min'
'Zhang, Yan-Yan'
'Wei, Yin'

_publ_section_title
;
 Gold(I)-Catalyzed Enantioselective Synthesis of Polycyclic Indoline
 Skeletons and Enantiomerically Enriched \b-Substituted Tryptamine-Allenes
 by Kinetic Resolution
;
_journal_name_full 'Chemical Communications'
_journal_paper_doi 10.1039/C9CC00412B
_journal_year 2019
_chemical_absolute_configuration rmad
_chemical_formula_moiety 'C38 H41 N3 O2 S'
_chemical_formula_sum 'C38 H41 N3 O2 S'
_chemical_formula_weight 603.80
_space_group_crystal_system orthorhombic
_space_group_IT_number 19
_space_group_name_Hall 'P 2ac 2ab'
_space_group_name_H-M_alt 'P 21 21 21'
_symmetry_space_group_name_Hall 'P 2ac 2ab'
_symmetry_space_group_name_H-M 'P 21 21 21'
_atom_sites_solution_hydrogens geom
_atom_sites_solution_primary dual
_audit_creation_date 2018-06-21
_audit_creation_method
;
Olex2 1.2
(compiled 2018.05.29 svn.r3508 for OlexSys, GUI svn.r5506)
;
_audit_update_record
;
2018-06-22 deposited with the CCDC.    2019-03-12 downloaded from the CCDC.
;
_cell_angle_alpha 90
_cell_angle_beta 90
_cell_angle_gamma 90
_cell_formula_units_Z 4
_cell_length_a 9.7314(4)
_cell_length_b 11.3674(5)
_cell_length_c 29.2938(12)
_cell_measurement_reflns_used 9306
_cell_measurement_temperature 170(2)
_cell_measurement_theta_max 54.653
_cell_measurement_theta_min 4.166
_cell_volume 3240.5(2)
_computing_cell_refinement 'SAINT v8.37A (Bruker, 2015)'
_computing_data_reduction 'SAINT v8.37A (Bruker, 2015)'
_computing_molecular_graphics 'Olex2 (Dolomanov et al., 2009)'
_computing_publication_material 'Olex2 (Dolomanov et al., 2009)'
_computing_structure_refinement 'XL (Sheldrick, 2008)'
_computing_structure_solution 'ShelXT (Sheldrick, 2015)'
_diffrn_ambient_temperature 170.0
_diffrn_measured_fraction_theta_full 0.998
_diffrn_measured_fraction_theta_max 0.995
_diffrn_measurement_device_type 'Bruker D8 Venture'
_diffrn_measurement_method '\f and \w scans'
_diffrn_radiation_type GaK\a
_diffrn_radiation_wavelength 1.34139
_diffrn_reflns_av_R_equivalents 0.0687
_diffrn_reflns_av_unetI/netI 0.0441
_diffrn_reflns_Laue_measured_fraction_full 0.998
_diffrn_reflns_Laue_measured_fraction_max 0.995
_diffrn_reflns_limit_h_max 10
_diffrn_reflns_limit_h_min -11
_diffrn_reflns_limit_k_max 13
_diffrn_reflns_limit_k_min -13
_diffrn_reflns_limit_l_max 35
_diffrn_reflns_limit_l_min -35
_diffrn_reflns_number 35242
_diffrn_reflns_point_group_measured_fraction_full 0.998
_diffrn_reflns_point_group_measured_fraction_max 0.994
_diffrn_reflns_theta_full 53.594
_diffrn_reflns_theta_max 55.128
_diffrn_reflns_theta_min 4.165
_diffrn_standards_number 0
_exptl_absorpt_coefficient_mu 0.763
_exptl_absorpt_correction_T_max 0.7508
_exptl_absorpt_correction_T_min 0.5791
_exptl_absorpt_correction_type multi-scan
_exptl_absorpt_process_details
'SADABS-2016/2 (Bruker,2016/2) was used for absorption correction. wR2(int) was 0.1540 before and 0.0909 after correction. The Ratio of minimum to maximum transmission is 0.7713. The \l/2 correction factor is Not present.'
_exptl_crystal_colour colourless
_exptl_crystal_density_diffrn 1.238
_exptl_crystal_description prism
_exptl_crystal_F_000 1288
_exptl_crystal_size_max 0.1
_exptl_crystal_size_mid 0.03
_exptl_crystal_size_min 0.02
_refine_diff_density_max 0.267
_refine_diff_density_min -0.367
_refine_diff_density_rms 0.050
_refine_ls_abs_structure_details
;
 Flack x determined using 2055 quotients [(I+)-(I-)]/[(I+)+(I-)]
 (Parsons, Flack and Wagner, Acta Cryst. B69 (2013) 249-259).
;
_refine_ls_abs_structure_Flack 0.045(10)
_refine_ls_extinction_method none
_refine_ls_goodness_of_fit_ref 1.066
_refine_ls_hydrogen_treatment constr
_refine_ls_matrix_type full
_refine_ls_number_parameters 399
_refine_ls_number_reflns 6168
_refine_ls_number_restraints 0
_refine_ls_restrained_S_all 1.066
_refine_ls_R_factor_all 0.0552
_refine_ls_R_factor_gt 0.0459
_refine_ls_shift/su_max 0.005
_refine_ls_shift/su_mean 0.000
_refine_ls_structure_factor_coef Fsqd
_refine_ls_weighting_details 'w=1/[\s^2^(Fo^2^)+(0.0655P)^2^+0.4288P] where P=(Fo^2^+2Fc^2^)/3'
_refine_ls_weighting_scheme calc
_refine_ls_wR_factor_gt 0.1111
_refine_ls_wR_factor_ref 0.1186
_reflns_Friedel_coverage 0.764
_reflns_Friedel_fraction_full 0.999
_reflns_Friedel_fraction_max 0.991
_reflns_number_gt 5383
_reflns_number_total 6168
_reflns_threshold_expression 'I > 2\s(I)'
_cod_data_source_file c9cc00412b2.cif
_cod_data_source_block mjl18268_0m
_cod_database_code 7123135
_shelx_shelxl_version_number 2014/7
_shelx_space_group_comment
;
The symmetry employed for this shelxl refinement is uniquely defined
by the following loop, which should always be used as a source of
symmetry information in preference to the above space-group names.
They are only intended as comments.
;
_shelx_estimated_absorpt_t_max 0.985
_shelx_estimated_absorpt_t_min 0.928
_olex2_refinement_description
;
1. Fixed Uiso
 At 1.2 times of:
  All C(H) groups, All C(H,H) groups
 At 1.5 times of:
  All C(H,H,H) groups
2.a Ternary CH refined with riding coordinates:
 C1(H1)
2.b Secondary CH2 refined with riding coordinates:
 C11(H11A,H11B), C18(H18A,H18B), C21(H21A,H21B), C28(H28A,H28B), C29(H29A,
 H29B), C30(H30A,H30B), C31(H31A,H31B)
2.c Aromatic/amide H refined with riding coordinates:
 C3(H3), C5(H5), C6(H6), C7(H7), C8(H8), C13(H13), C14(H14), C15(H15),
 C16(H16), C17(H17), C19(H19), C23(H23), C24(H24), C25(H25), C26(H26), C27(H27),
  C33(H33), C34(H34), C36(H36), C37(H37)
2.d Idealised Me refined as rotating group:
 C10(H10A,H10B,H10C), C38(H38A,H38B,H38C)
;
_olex2_submission_special_instructions 'No special instructions were received'

loop_
_space_group_symop_operation_xyz
'x, y, z'
'-x+1/2, -y, z+1/2'
'-x, y+1/2, -z+1/2'
'x+1/2, -y+1/2, -z'

loop_
_atom_site_label
_atom_site_type_symbol
_atom_site_fract_x
_atom_site_fract_y
_atom_site_fract_z
_atom_site_U_iso_or_equiv
_atom_site_adp_type
_atom_site_occupancy
_atom_site_site_symmetry_order
_atom_site_calc_flag
_atom_site_refinement_flags_posn
S1 S 0.29457(8) 0.51936(7) 0.58984(2) 0.0422(2) Uani 1 1 d .
O1 O 0.2100(3) 0.5560(2) 0.55269(8) 0.0580(7) Uani 1 1 d .
O2 O 0.2499(2) 0.5377(2) 0.63605(7) 0.0530(6) Uani 1 1 d .
N1 N 0.3381(3) 0.1831(3) 0.39793(9) 0.0524(8) Uani 1 1 d .
N2 N 0.3198(3) 0.3792(2) 0.58401(7) 0.0390(6) Uani 1 1 d .
N3 N 0.4625(3) 0.3071(2) 0.75738(9) 0.0421(6) Uani 1 1 d .
C1 C 0.2389(3) 0.2578(3) 0.51766(9) 0.0335(6) Uani 1 1 d .
H1 H 0.1495 0.3000 0.5215 0.040 Uiso 1 1 calc R
C2 C 0.2647(3) 0.2458(3) 0.46684(9) 0.0336(6) Uani 1 1 d .
C3 C 0.3213(4) 0.1530(3) 0.44360(11) 0.0450(8) Uani 1 1 d .
H3 H 0.3455 0.0794 0.4567 0.054 Uiso 1 1 calc R
C4 C 0.2924(4) 0.2944(3) 0.39172(10) 0.0458(8) Uani 1 1 d .
C5 C 0.2923(4) 0.3646(4) 0.35223(11) 0.0609(11) Uani 1 1 d .
H5 H 0.3262 0.3354 0.3240 0.073 Uiso 1 1 calc R
C6 C 0.2420(4) 0.4760(5) 0.35587(13) 0.0681(12) Uani 1 1 d .
H6 H 0.2396 0.5245 0.3295 0.082 Uiso 1 1 calc R
C7 C 0.1935(4) 0.5212(4) 0.39740(14) 0.0591(10) Uani 1 1 d .
H7 H 0.1584 0.5991 0.3986 0.071 Uiso 1 1 calc R
C8 C 0.1963(3) 0.4535(3) 0.43670(11) 0.0437(7) Uani 1 1 d .
H8 H 0.1654 0.4850 0.4649 0.052 Uiso 1 1 calc R
C9 C 0.2450(3) 0.3389(3) 0.43419(9) 0.0358(7) Uani 1 1 d .
C10 C 0.4028(5) 0.1080(4) 0.36353(14) 0.0747(13) Uani 1 1 d .
H10A H 0.3333 0.0814 0.3416 0.112 Uiso 1 1 calc GR
H10B H 0.4445 0.0397 0.3785 0.112 Uiso 1 1 calc GR
H10C H 0.4740 0.1528 0.3474 0.112 Uiso 1 1 calc GR
C11 C 0.3517(3) 0.3373(3) 0.53712(9) 0.0360(7) Uani 1 1 d .
H11A H 0.4396 0.2934 0.5377 0.043 Uiso 1 1 calc R
H11B H 0.3638 0.4061 0.5168 0.043 Uiso 1 1 calc R
C12 C 0.2263(3) 0.1410(3) 0.54195(9) 0.0342(6) Uani 1 1 d .
C13 C 0.3370(3) 0.0662(3) 0.54791(12) 0.0472(8) Uani 1 1 d .
H13 H 0.4247 0.0884 0.5365 0.057 Uiso 1 1 calc R
C14 C 0.3224(4) -0.0405(3) 0.57024(13) 0.0567(10) Uani 1 1 d .
H14 H 0.3996 -0.0905 0.5743 0.068 Uiso 1 1 calc R
C15 C 0.1940(4) -0.0741(3) 0.58681(11) 0.0509(9) Uani 1 1 d .
H15 H 0.1828 -0.1478 0.6016 0.061 Uiso 1 1 calc R
C16 C 0.0848(4) -0.0003(3) 0.58154(10) 0.0454(8) Uani 1 1 d .
H16 H -0.0026 -0.0223 0.5931 0.054 Uiso 1 1 calc R
C17 C 0.1005(3) 0.1067(3) 0.55936(9) 0.0356(7) Uani 1 1 d .
H17 H 0.0234 0.1573 0.5561 0.043 Uiso 1 1 calc R
C18 C 0.3887(3) 0.3179(3) 0.62270(10) 0.0431(8) Uani 1 1 d .
H18A H 0.4467 0.3749 0.6395 0.052 Uiso 1 1 calc R
H18B H 0.4495 0.2556 0.6105 0.052 Uiso 1 1 calc R
C19 C 0.2876(4) 0.2640(3) 0.65500(10) 0.0422(7) Uani 1 1 d .
H19 H 0.2206 0.2137 0.6418 0.051 Uiso 1 1 calc R
C20 C 0.2800(3) 0.2782(3) 0.70048(10) 0.0372(7) Uani 1 1 d .
C21 C 0.3675(4) 0.3649(3) 0.72610(10) 0.0402(7) Uani 1 1 d .
H21A H 0.4205 0.4127 0.7040 0.048 Uiso 1 1 calc R
H21B H 0.3073 0.4187 0.7436 0.048 Uiso 1 1 calc R
C22 C 0.1829(3) 0.2041(3) 0.72712(10) 0.0389(7) Uani 1 1 d .
C23 C 0.1296(4) 0.2408(4) 0.76921(11) 0.0542(9) Uani 1 1 d .
H23 H 0.1580 0.3139 0.7818 0.065 Uiso 1 1 calc R
C24 C 0.0354(4) 0.1714(5) 0.79290(13) 0.0655(12) Uani 1 1 d .
H24 H -0.0016 0.1991 0.8209 0.079 Uiso 1 1 calc R
C25 C -0.0043(4) 0.0650(4) 0.77658(15) 0.0651(12) Uani 1 1 d .
H25 H -0.0696 0.0188 0.7927 0.078 Uiso 1 1 calc R
C26 C 0.0517(4) 0.0247(4) 0.73615(15) 0.0673(11) Uani 1 1 d .
H26 H 0.0275 -0.0508 0.7249 0.081 Uiso 1 1 calc R
C27 C 0.1429(4) 0.0944(3) 0.71217(12) 0.0552(9) Uani 1 1 d .
H27 H 0.1794 0.0655 0.6843 0.066 Uiso 1 1 calc R
C28 C 0.5485(4) 0.3898(3) 0.78252(12) 0.0523(9) Uani 1 1 d .
H28A H 0.4952 0.4305 0.8066 0.063 Uiso 1 1 calc R
H28B H 0.5893 0.4491 0.7618 0.063 Uiso 1 1 calc R
C29 C 0.6588(4) 0.3111(4) 0.80324(12) 0.0552(9) Uani 1 1 d .
H29A H 0.7461 0.3545 0.8073 0.066 Uiso 1 1 calc R
H29B H 0.6291 0.2795 0.8332 0.066 Uiso 1 1 calc R
C30 C 0.6746(4) 0.2135(4) 0.76853(13) 0.0585(10) Uani 1 1 d .
H30A H 0.6648 0.1356 0.7833 0.070 Uiso 1 1 calc R
H30B H 0.7657 0.2177 0.7536 0.070 Uiso 1 1 calc R
C31 C 0.5604(4) 0.2335(3) 0.73407(14) 0.0567(10) Uani 1 1 d .
H31A H 0.5962 0.2733 0.7065 0.068 Uiso 1 1 calc R
H31B H 0.5179 0.1579 0.7250 0.068 Uiso 1 1 calc R
C32 C 0.4572(4) 0.5858(3) 0.58360(11) 0.0417(7) Uani 1 1 d .
C33 C 0.5073(4) 0.6124(3) 0.54024(12) 0.0533(9) Uani 1 1 d .
H33 H 0.4505 0.6021 0.5142 0.064 Uiso 1 1 calc R
C34 C 0.6391(5) 0.6535(3) 0.53544(14) 0.0655(12) Uani 1 1 d .
H34 H 0.6717 0.6735 0.5059 0.079 Uiso 1 1 calc R
C35 C 0.7264(4) 0.6668(3) 0.57281(14) 0.0591(10) Uani 1 1 d .
C36 C 0.6739(4) 0.6424(3) 0.61612(13) 0.0532(9) Uani 1 1 d .
H36 H 0.7303 0.6539 0.6422 0.064 Uiso 1 1 calc R
C37 C 0.5414(4) 0.6020(3) 0.62155(12) 0.0468(8) Uani 1 1 d .
H37 H 0.5075 0.5852 0.6512 0.056 Uiso 1 1 calc R
C38 C 0.8727(5) 0.7076(5) 0.56680(19) 0.0866(15) Uani 1 1 d .
H38A H 0.8775 0.7929 0.5714 0.130 Uiso 1 1 calc GR
H38B H 0.9042 0.6883 0.5359 0.130 Uiso 1 1 calc GR
H38C H 0.9316 0.6681 0.5892 0.130 Uiso 1 1 calc GR

loop_
_atom_site_aniso_label
_atom_site_aniso_U_11
_atom_site_aniso_U_22
_atom_site_aniso_U_33
_atom_site_aniso_U_23
_atom_site_aniso_U_13
_atom_site_aniso_U_12
S1 0.0408(4) 0.0558(5) 0.0301(4) -0.0061(3) 0.0020(3) 0.0020(4)
O1 0.0548(14) 0.0734(16) 0.0458(13) -0.0044(11) -0.0112(12) 0.0157(14)
O2 0.0503(14) 0.0748(16) 0.0337(11) -0.0173(11) 0.0124(10) -0.0050(13)
N1 0.066(2) 0.0570(18) 0.0339(14) -0.0142(12) 0.0116(13) -0.0122(16)
N2 0.0417(15) 0.0557(15) 0.0197(11) 0.0004(11) 0.0027(10) -0.0068(12)
N3 0.0412(15) 0.0497(16) 0.0353(14) -0.0034(12) -0.0055(12) -0.0006(13)
C1 0.0326(16) 0.0397(15) 0.0280(14) -0.0013(12) 0.0017(11) -0.0017(13)
C2 0.0340(15) 0.0393(15) 0.0276(14) -0.0004(11) 0.0003(12) -0.0059(13)
C3 0.056(2) 0.0442(18) 0.0352(15) -0.0018(13) 0.0085(15) -0.0074(16)
C4 0.0500(19) 0.060(2) 0.0278(14) -0.0037(14) 0.0013(14) -0.0175(18)
C5 0.063(2) 0.093(3) 0.0262(15) 0.0097(17) -0.0075(16) -0.027(2)
C6 0.059(2) 0.101(3) 0.045(2) 0.034(2) -0.0152(17) -0.021(2)
C7 0.044(2) 0.064(2) 0.069(2) 0.027(2) -0.0108(17) -0.0041(19)
C8 0.0331(16) 0.053(2) 0.0447(17) 0.0090(14) -0.0051(13) -0.0032(15)
C9 0.0327(15) 0.0469(17) 0.0278(14) 0.0023(12) -0.0040(11) -0.0108(14)
C10 0.090(3) 0.080(3) 0.054(2) -0.029(2) 0.028(2) -0.017(3)
C11 0.0356(15) 0.0484(18) 0.0239(13) -0.0039(12) 0.0067(12) -0.0059(14)
C12 0.0318(15) 0.0442(16) 0.0267(13) 0.0022(12) -0.0024(12) -0.0036(13)
C13 0.0332(17) 0.052(2) 0.056(2) 0.0115(16) -0.0031(15) -0.0026(15)
C14 0.049(2) 0.055(2) 0.066(2) 0.0141(18) -0.0163(17) 0.0041(18)
C15 0.062(2) 0.0475(18) 0.0435(18) 0.0122(15) -0.0133(18) -0.0135(17)
C16 0.0458(19) 0.055(2) 0.0352(16) 0.0026(15) -0.0020(13) -0.0177(16)
C17 0.0341(16) 0.0454(18) 0.0274(13) -0.0015(13) -0.0009(12) -0.0050(14)
C18 0.0426(18) 0.056(2) 0.0309(15) 0.0026(14) -0.0042(14) -0.0069(15)
C19 0.0437(18) 0.0555(19) 0.0273(14) -0.0002(13) -0.0028(13) -0.0097(16)
C20 0.0363(16) 0.0444(17) 0.0308(14) 0.0017(12) -0.0029(13) 0.0012(14)
C21 0.0429(18) 0.0427(17) 0.0349(15) -0.0042(13) -0.0018(14) 0.0032(14)
C22 0.0334(16) 0.0548(19) 0.0283(14) 0.0082(13) -0.0011(12) 0.0079(14)
C23 0.051(2) 0.077(3) 0.0347(17) -0.0019(17) 0.0041(15) 0.0037(19)
C24 0.047(2) 0.110(4) 0.0393(19) 0.019(2) 0.0098(16) 0.011(2)
C25 0.040(2) 0.091(3) 0.064(3) 0.036(2) 0.0007(18) 0.004(2)
C26 0.063(2) 0.064(3) 0.075(3) 0.020(2) 0.006(2) -0.009(2)
C27 0.060(2) 0.053(2) 0.053(2) 0.0059(17) 0.0098(18) -0.0062(19)
C28 0.052(2) 0.061(2) 0.0432(18) -0.0131(16) -0.0058(16) 0.0028(18)
C29 0.055(2) 0.067(2) 0.0432(18) 0.0070(17) -0.0111(17) -0.0099(19)
C30 0.056(2) 0.069(2) 0.051(2) 0.0034(18) -0.0099(18) 0.0108(19)
C31 0.056(2) 0.054(2) 0.060(2) -0.0164(18) -0.0155(18) 0.0147(18)
C32 0.0519(19) 0.0388(17) 0.0343(15) -0.0023(13) 0.0071(14) -0.0011(15)
C33 0.078(3) 0.0463(19) 0.0357(16) -0.0009(15) 0.0118(17) -0.0106(19)
C34 0.089(3) 0.052(2) 0.055(2) -0.0033(18) 0.033(2) -0.017(2)
C35 0.062(2) 0.0434(19) 0.072(3) -0.0070(18) 0.019(2) -0.0113(18)
C36 0.051(2) 0.0483(19) 0.060(2) 0.0002(16) 0.0022(17) -0.0092(17)
C37 0.053(2) 0.0464(19) 0.0413(17) -0.0008(14) 0.0002(15) -0.0042(16)
C38 0.075(3) 0.074(3) 0.111(4) -0.005(3) 0.030(3) -0.022(3)

loop_
_atom_type_symbol
_atom_type_description
_atom_type_scat_dispersion_real
_atom_type_scat_dispersion_imag
_atom_type_scat_source
C C 0.0148 0.0070 'International Tables Vol C Tables 4.2.6.8 and 6.1.1.4'
H H 0.0000 0.0000 'International Tables Vol C Tables 4.2.6.8 and 6.1.1.4'
N N 0.0253 0.0136 'International Tables Vol C Tables 4.2.6.8 and 6.1.1.4'
O O 0.0412 0.0250 'International Tables Vol C Tables 4.2.6.8 and 6.1.1.4'
S S 0.2924 0.4247 'International Tables Vol C Tables 4.2.6.8 and 6.1.1.4'

loop_
_geom_angle_atom_site_label_1
_geom_angle_atom_site_label_2
_geom_angle_atom_site_label_3
_geom_angle
O1 S1 O2 120.11(16)
O1 S1 N2 107.11(14)
O1 S1 C32 108.28(16)
O2 S1 N2 106.74(14)
O2 S1 C32 107.88(15)
N2 S1 C32 105.88(15)
C3 N1 C10 124.7(3)
C4 N1 C3 108.7(3)
C4 N1 C10 126.4(3)
C11 N2 S1 116.4(2)
C11 N2 C18 117.3(3)
C18 N2 S1 116.6(2)
C21 N3 C28 113.0(3)
C31 N3 C21 112.6(3)
C31 N3 C28 103.5(3)
C2 C1 H1 107.3
C2 C1 C11 107.4(2)
C11 C1 H1 107.3
C12 C1 H1 107.3
C12 C1 C2 113.4(2)
C12 C1 C11 113.7(2)
C3 C2 C1 128.5(3)
C3 C2 C9 106.8(3)
C9 C2 C1 124.4(3)
N1 C3 H3 125.2
C2 C3 N1 109.6(3)
C2 C3 H3 125.2
N1 C4 C5 130.0(3)
N1 C4 C9 108.8(3)
C5 C4 C9 121.2(4)
C4 C5 H5 121.2
C6 C5 C4 117.7(4)
C6 C5 H5 121.2
C5 C6 H6 119.0
C5 C6 C7 122.0(3)
C7 C6 H6 119.0
C6 C7 H7 119.6
C8 C7 C6 120.7(4)
C8 C7 H7 119.6
C7 C8 H8 120.5
C7 C8 C9 119.0(3)
C9 C8 H8 120.5
C4 C9 C2 106.1(3)
C8 C9 C2 134.4(3)
C8 C9 C4 119.5(3)
N1 C10 H10A 109.5
N1 C10 H10B 109.5
N1 C10 H10C 109.5
H10A C10 H10B 109.5
H10A C10 H10C 109.5
H10B C10 H10C 109.5
N2 C11 C1 112.5(2)
N2 C11 H11A 109.1
N2 C11 H11B 109.1
C1 C11 H11A 109.1
C1 C11 H11B 109.1
H11A C11 H11B 107.8
C13 C12 C1 122.4(3)
C17 C12 C1 119.5(3)
C17 C12 C13 118.0(3)
C12 C13 H13 119.4
C12 C13 C14 121.2(3)
C14 C13 H13 119.4
C13 C14 H14 120.1
C13 C14 C15 119.8(3)
C15 C14 H14 120.1
C14 C15 H15 120.3
C16 C15 C14 119.4(3)
C16 C15 H15 120.3
C15 C16 H16 119.8
C15 C16 C17 120.5(3)
C17 C16 H16 119.8
C12 C17 C16 121.1(3)
C12 C17 H17 119.4
C16 C17 H17 119.4
N2 C18 H18A 109.2
N2 C18 H18B 109.2
N2 C18 C19 112.1(3)
H18A C18 H18B 107.9
C19 C18 H18A 109.2
C19 C18 H18B 109.2
C18 C19 H19 116.1
C20 C19 C18 127.8(3)
C20 C19 H19 116.1
C19 C20 C21 122.9(3)
C19 C20 C22 119.1(3)
C22 C20 C21 118.0(3)
N3 C21 C20 112.2(3)
N3 C21 H21A 109.2
N3 C21 H21B 109.2
C20 C21 H21A 109.2
C20 C21 H21B 109.2
H21A C21 H21B 107.9
C23 C22 C20 121.9(3)
C27 C22 C20 121.7(3)
C27 C22 C23 116.4(3)
C22 C23 H23 119.6
C24 C23 C22 120.9(4)
C24 C23 H23 119.6
C23 C24 H24 119.5
C25 C24 C23 121.1(4)
C25 C24 H24 119.5
C24 C25 H25 120.5
C24 C25 C26 119.0(4)
C26 C25 H25 120.5
C25 C26 H26 120.0
C27 C26 C25 120.0(4)
C27 C26 H26 120.0
C22 C27 C26 122.6(4)
C22 C27 H27 118.7
C26 C27 H27 118.7
N3 C28 H28A 111.1
N3 C28 H28B 111.1
N3 C28 C29 103.1(3)
H28A C28 H28B 109.1
C29 C28 H28A 111.1
C29 C28 H28B 111.1
C28 C29 H29A 111.1
C28 C29 H29B 111.1
H29A C29 H29B 109.0
C30 C29 C28 103.5(3)
C30 C29 H29A 111.1
C30 C29 H29B 111.1
C29 C30 H30A 110.7
C29 C30 H30B 110.7
C29 C30 C31 105.3(3)
H30A C30 H30B 108.8
C31 C30 H30A 110.7
C31 C30 H30B 110.7
N3 C31 C30 104.8(3)
N3 C31 H31A 110.8
N3 C31 H31B 110.8
C30 C31 H31A 110.8
C30 C31 H31B 110.8
H31A C31 H31B 108.9
C33 C32 S1 120.1(3)
C37 C32 S1 120.1(3)
C37 C32 C33 119.5(3)
C32 C33 H33 120.2
C34 C33 C32 119.6(4)
C34 C33 H33 120.2
C33 C34 H34 119.1
C33 C34 C35 121.7(3)
C35 C34 H34 119.1
C34 C35 C36 118.0(4)
C34 C35 C38 121.1(4)
C36 C35 C38 120.8(4)
C35 C36 H36 119.6
C37 C36 C35 120.9(4)
C37 C36 H36 119.6
C32 C37 H37 119.9
C36 C37 C32 120.2(3)
C36 C37 H37 119.9
C35 C38 H38A 109.5
C35 C38 H38B 109.5
C35 C38 H38C 109.5
H38A C38 H38B 109.5
H38A C38 H38C 109.5
H38B C38 H38C 109.5

loop_
_geom_bond_atom_site_label_1
_geom_bond_atom_site_label_2
_geom_bond_distance
S1 O1 1.427(2)
S1 O2 1.437(2)
S1 N2 1.621(3)
S1 C32 1.763(4)
N1 C3 1.390(4)
N1 C4 1.353(5)
N1 C10 1.463(5)
N2 C11 1.487(3)
N2 C18 1.490(4)
N3 C21 1.458(4)
N3 C28 1.458(5)
N3 C31 1.440(4)
C1 H1 1.0000
C1 C2 1.516(4)
C1 C11 1.532(4)
C1 C12 1.511(4)
C2 C3 1.372(4)
C2 C9 1.439(4)
C3 H3 0.9500
C4 C5 1.405(5)
C4 C9 1.420(4)
C5 H5 0.9500
C5 C6 1.362(6)
C6 H6 0.9500
C6 C7 1.402(6)
C7 H7 0.9500
C7 C8 1.385(5)
C8 H8 0.9500
C8 C9 1.388(5)
C10 H10A 0.9800
C10 H10B 0.9800
C10 H10C 0.9800
C11 H11A 0.9900
C11 H11B 0.9900
C12 C13 1.384(5)
C12 C17 1.383(4)
C13 H13 0.9500
C13 C14 1.385(5)
C14 H14 0.9500
C14 C15 1.394(5)
C15 H15 0.9500
C15 C16 1.363(5)
C16 H16 0.9500
C16 C17 1.388(5)
C17 H17 0.9500
C18 H18A 0.9900
C18 H18B 0.9900
C18 C19 1.497(4)
C19 H19 0.9500
C19 C20 1.344(4)
C20 C21 1.503(4)
C20 C22 1.487(4)
C21 H21A 0.9900
C21 H21B 0.9900
C22 C23 1.401(4)
C22 C27 1.378(5)
C23 H23 0.9500
C23 C24 1.394(6)
C24 H24 0.9500
C24 C25 1.357(7)
C25 H25 0.9500
C25 C26 1.381(6)
C26 H26 0.9500
C26 C27 1.381(5)
C27 H27 0.9500
C28 H28A 0.9900
C28 H28B 0.9900
C28 C29 1.524(5)
C29 H29A 0.9900
C29 H29B 0.9900
C29 C30 1.512(6)
C30 H30A 0.9900
C30 H30B 0.9900
C30 C31 1.518(5)
C31 H31A 0.9900
C31 H31B 0.9900
C32 C33 1.394(4)
C32 C37 1.394(5)
C33 H33 0.9500
C33 C34 1.373(6)
C34 H34 0.9500
C34 C35 1.394(6)
C35 C36 1.395(5)
C35 C38 1.508(6)
C36 H36 0.9500
C36 C37 1.378(5)
C37 H37 0.9500
C38 H38A 0.9800
C38 H38B 0.9800
C38 H38C 0.9800
